data_7246246
loop_
_publ_author_name
'Alfuth, Jan'
'Kazimierczuk, Katarzyna'
'Po\/lo\'nski, Tadeusz'
'Olszewska, Teresa'

_publ_section_title
;
 Self-assembly of secondary aryl amides in cocrystals with perfluoroaryl
 coformers: structural analysis and synthon preferences
;
_journal_issue 9
_journal_name_full CrystEngComm
_journal_page_first 1403
_journal_page_last 1410
_journal_paper_doi 10.1039/D2CE01710E
_journal_volume 25
_journal_year 2023
_chemical_formula_moiety ' C13 H9 N O, C7 H F5 O2'
_chemical_formula_sum 'C20 H10 F5 N O3'
_chemical_formula_weight 407.29
_chemical_name_systematic
;
phenanthridin-6(5<i>H</i>)-one -- perfluorobenzoic acid
;
_space_group_IT_number 2
_space_group_name_Hall '-P 1'
_space_group_name_H-M_alt 'P -1'
_symmetry_cell_setting triclinic
_symmetry_Int_Tables_number 2
_symmetry_space_group_name_Hall '-P 1'
_symmetry_space_group_name_H-M 'P -1'
_atom_sites_solution_hydrogens geom
_audit_conform_dict_location ftp://ftp.iucr.org/pub/cif_core.dic
_audit_conform_dict_name cif_core.dic
_audit_conform_dict_version 2.4
_audit_creation_date 2022-12-21
_audit_creation_method 'WinGX routine CIF_UPDATE'
_audit_update_record
;
2023-02-01 deposited with the CCDC.	2023-02-06 downloaded from the CCDC.
;
_cell_angle_alpha 93.005(13)
_cell_angle_beta 102.411(13)
_cell_angle_gamma 92.991(13)
_cell_formula_units_Z 2
_cell_length_a 7.2840(13)
_cell_length_b 8.5719(13)
_cell_length_c 13.363(2)
_cell_measurement_reflns_used 2109
_cell_measurement_temperature 120(2)
_cell_measurement_theta_max 29.38
_cell_measurement_theta_min 2.43
_cell_measurement_wavelength 0.71073
_cell_volume 812.0(2)
_computing_molecular_graphics 'Olex2 (Dolomanov et al., 2009)'
_computing_publication_material 'WinGX publication routines (Farrugia, 2012)'
_computing_structure_refinement 'SHELXL-2016/6 (Sheldrick, 2016)'
_computing_structure_solution 'SHELXT 2014/5 (Sheldrick, 2014)'
_diffrn_ambient_temperature 120(2)
_diffrn_detector 'image plate (34 cm diameter)'
_diffrn_detector_area_resol_mean 6.67
_diffrn_detector_type STOE
_diffrn_measured_fraction_theta_full 0.997
_diffrn_measured_fraction_theta_max 0.997
_diffrn_measurement_device '2-circle goniometer'
_diffrn_measurement_device_type 'STOE IPDS 2T'
_diffrn_measurement_method 'rotation method'
_diffrn_radiation_monochromator 'parabolic x-ray mirror'
_diffrn_radiation_probe x-ray
_diffrn_radiation_type MoK\a
_diffrn_radiation_wavelength 0.71073
_diffrn_reflns_av_R_equivalents 0.0359
_diffrn_reflns_av_unetI/netI 0.0279
_diffrn_reflns_Laue_measured_fraction_full 0.997
_diffrn_reflns_Laue_measured_fraction_max 0.997
_diffrn_reflns_limit_h_max 8
_diffrn_reflns_limit_h_min -8
_diffrn_reflns_limit_k_max 10
_diffrn_reflns_limit_k_min -10
_diffrn_reflns_limit_l_max 16
_diffrn_reflns_limit_l_min -16
_diffrn_reflns_number 8160
_diffrn_reflns_point_group_measured_fraction_full 0.997
_diffrn_reflns_point_group_measured_fraction_max 0.997
_diffrn_reflns_theta_full 25.242
_diffrn_reflns_theta_max 25.499
_diffrn_reflns_theta_min 2.936
_diffrn_source 'GeniX Mo, 0.05 x 0.05 mm2 microfocus'
_diffrn_standards_number 0
_exptl_absorpt_coefficient_mu 0.15
_exptl_absorpt_correction_type none
_exptl_crystal_colour colourless
_exptl_crystal_density_diffrn 1.666
_exptl_crystal_density_method 'not measured'
_exptl_crystal_description plate
_exptl_crystal_F_000 412
_exptl_crystal_size_max 0.33
_exptl_crystal_size_mid 0.16
_exptl_crystal_size_min 0.14
_refine_diff_density_max 0.941
_refine_diff_density_min -0.608
_refine_diff_density_rms 0.07
_refine_ls_extinction_method none
_refine_ls_goodness_of_fit_ref 1.057
_refine_ls_hydrogen_treatment refU
_refine_ls_matrix_type full
_refine_ls_number_parameters 273
_refine_ls_number_reflns 3008
_refine_ls_number_restraints 0
_refine_ls_restrained_S_all 1.057
_refine_ls_R_factor_all 0.0704
_refine_ls_R_factor_gt 0.0633
_refine_ls_shift/su_max 0
_refine_ls_shift/su_mean 0
_refine_ls_structure_factor_coef Fsqd
_refine_ls_weighting_details 'w=1/[\s^2^(Fo^2^)+(0.1211P)^2^+0.4701P] where P=(Fo^2^+2Fc^2^)/3'
_refine_ls_weighting_scheme calc
_refine_ls_wR_factor_gt 0.1813
_refine_ls_wR_factor_ref 0.1907
_reflns_Friedel_coverage 0
_reflns_number_gt 2559
_reflns_number_total 3008
_reflns_threshold_expression 'I > 2\s(I)'
_cod_data_source_file d2ce01710e2.cif
_cod_data_source_block to3_2019
_cod_depositor_comments 'Adding full bibliography for 7246246--7246251.cif.'
_cod_database_code 7246246
_shelx_shelxl_version_number 2018/3

loop_
_symmetry_equiv_pos_as_xyz
'x, y, z'
'-x, -y, -z'

loop_
_atom_site_label
_atom_site_type_symbol
_atom_site_fract_x
_atom_site_fract_y
_atom_site_fract_z
_atom_site_U_iso_or_equiv
_atom_site_adp_type
_atom_site_occupancy
_atom_site_site_symmetry_order
_atom_site_calc_flag
_atom_site_refinement_flags_posn
_atom_site_refinement_flags_adp
_atom_site_refinement_flags_occupancy
_atom_site_disorder_assembly
_atom_site_disorder_group
C1 C 0.2381(3) 0.6269(3) 0.74692(17) 0.0289(5) Uani 1 1 d . . . . .
C2 C 0.1691(3) 0.4819(3) 0.77172(19) 0.0335(5) Uani 1 1 d . . . . .
H2A H 0.137607 0.3973 0.721013 0.045(8) Uiso 1 1 calc R . . . .
C3 C 0.1471(4) 0.4629(3) 0.87062(19) 0.0375(6) Uani 1 1 d . . . . .
H3 H 0.100873 0.364661 0.888153 0.049(8) Uiso 1 1 calc R . . . .
C4 C 0.1926(3) 0.5878(3) 0.94482(19) 0.0376(5) Uani 1 1 d . . . . .
H4 H 0.178978 0.574074 1.01299 0.053(8) Uiso 1 1 calc R . . . .
C5 C 0.2574(3) 0.7313(3) 0.91919(17) 0.0324(5) Uani 1 1 d . . . . .
H5 H 0.286425 0.8159 0.970044 0.036(7) Uiso 1 1 calc R . . . .
C6 C 0.2814(3) 0.7548(3) 0.81952(17) 0.0289(5) Uani 1 1 d . . . . .
C7 C 0.3466(3) 0.9040(3) 0.78688(17) 0.0280(5) Uani 1 1 d . . . . .
C8 C 0.3888(3) 1.0410(3) 0.85254(17) 0.0312(5) Uani 1 1 d . . . . .
H8 H 0.37328 1.038379 0.921238 0.037(7) Uiso 1 1 calc R . . . .
C9 C 0.4522(3) 1.1788(3) 0.81883(18) 0.0329(5) Uani 1 1 d . . . . .
H9 H 0.480613 1.269514 0.8647 0.043(7) Uiso 1 1 calc R . . . .
C10 C 0.4751(3) 1.1866(3) 0.71791(18) 0.0340(5) Uani 1 1 d . . . . .
H10 H 0.518899 1.282083 0.695326 0.049(8) Uiso 1 1 calc R . . . .
C11 C 0.4337(3) 1.0545(3) 0.65133(18) 0.0321(5) Uani 1 1 d . . . . .
H11 H 0.447821 1.059227 0.582487 0.036(7) Uiso 1 1 calc R . . . .
C12 C 0.3711(3) 0.9142(3) 0.68514(17) 0.0283(5) Uani 1 1 d . . . . .
C13 C 0.3310(3) 0.7746(3) 0.61278(17) 0.0285(5) Uani 1 1 d . . . . .
C14 C 0.2371(3) 0.3036(3) 0.23502(18) 0.0315(5) Uani 1 1 d . . . . .
C15 C 0.2012(3) 0.1831(3) 0.15884(17) 0.0330(5) Uani 1 1 d . . . . .
C16 C 0.1367(3) 0.0370(3) 0.17991(19) 0.0357(6) Uani 1 1 d . . . . .
C17 C 0.1075(3) 0.0111(3) 0.27648(19) 0.0341(5) Uani 1 1 d . . . . .
C18 C 0.1415(3) 0.1322(3) 0.35166(17) 0.0316(5) Uani 1 1 d . . . . .
C19 C 0.2069(3) 0.2825(3) 0.33315(17) 0.0295(5) Uani 1 1 d . . . . .
C20 C 0.2370(3) 0.4119(3) 0.41644(17) 0.0310(5) Uani 1 1 d . . . . .
F1 F 0.2999(2) 0.44174(16) 0.20832(10) 0.0375(4) Uani 1 1 d . . . . .
F2 F 0.2309(2) 0.20729(18) 0.06515(10) 0.0419(4) Uani 1 1 d . . . . .
F3 F 0.0995(2) -0.07916(17) 0.10599(11) 0.0447(4) Uani 1 1 d . . . . .
F4 F 0.0461(2) -0.13094(16) 0.29645(12) 0.0447(4) Uani 1 1 d . . . . .
F5 F 0.1094(2) 0.09989(17) 0.44270(11) 0.0404(4) Uani 1 1 d . . . . .
N1 N 0.2636(3) 0.6429(2) 0.64776(14) 0.0301(4) Uani 1 1 d . . . . .
H1 H 0.233411 0.560486 0.604048 0.040(7) Uiso 1 1 calc R . . . .
O1 O 0.3588(2) 0.77496(19) 0.52383(12) 0.0355(4) Uani 1 1 d . . . . .
O2 O 0.3250(4) 0.5352(2) 0.39715(16) 0.0639(7) Uani 1 1 d . . . . .
H2 H 0.318043 0.608208 0.440336 0.108(16) Uiso 1 1 calc R . . . .
O3 O 0.1780(4) 0.3974(2) 0.49244(17) 0.0719(8) Uani 1 1 d . . . . .

loop_
_atom_site_aniso_label
_atom_site_aniso_U_11
_atom_site_aniso_U_22
_atom_site_aniso_U_33
_atom_site_aniso_U_23
_atom_site_aniso_U_13
_atom_site_aniso_U_12
C1 0.0296(11) 0.0289(11) 0.0289(11) 0.0007(9) 0.0073(8) 0.0054(8)
C2 0.0383(12) 0.0258(11) 0.0369(12) 0.0000(9) 0.0092(10) 0.0042(9)
C3 0.0437(13) 0.0295(12) 0.0420(13) 0.0054(10) 0.0143(10) 0.0034(10)
C4 0.0416(13) 0.0392(13) 0.0337(12) 0.0046(10) 0.0112(10) 0.0047(10)
C5 0.0338(12) 0.0340(12) 0.0293(11) -0.0011(9) 0.0070(9) 0.0037(9)
C6 0.0275(11) 0.0286(11) 0.0301(11) -0.0007(9) 0.0050(9) 0.0055(8)
C7 0.0248(10) 0.0275(11) 0.0306(11) -0.0024(9) 0.0042(8) 0.0046(8)
C8 0.0329(11) 0.0304(11) 0.0295(11) -0.0018(9) 0.0049(9) 0.0058(9)
C9 0.0361(12) 0.0260(11) 0.0337(12) -0.0059(9) 0.0027(9) 0.0039(9)
C10 0.0389(12) 0.0252(11) 0.0369(12) -0.0004(9) 0.0068(10) 0.0010(9)
C11 0.0348(12) 0.0303(11) 0.0304(11) 0.0008(9) 0.0056(9) 0.0034(9)
C12 0.0270(11) 0.0281(11) 0.0285(11) -0.0025(9) 0.0040(9) 0.0022(8)
C13 0.0277(10) 0.0283(11) 0.0290(11) -0.0012(8) 0.0055(8) 0.0018(8)
C14 0.0296(11) 0.0308(12) 0.0334(12) -0.0013(9) 0.0054(9) 0.0039(9)
C15 0.0303(11) 0.0376(13) 0.0291(11) -0.0058(9) 0.0039(9) 0.0038(9)
C16 0.0336(12) 0.0330(12) 0.0361(13) -0.0123(10) 0.0005(10) 0.0045(9)
C17 0.0321(12) 0.0273(11) 0.0411(13) -0.0003(10) 0.0040(10) 0.0027(9)
C18 0.0322(11) 0.0300(11) 0.0310(11) -0.0002(9) 0.0037(9) 0.0042(9)
C19 0.0256(11) 0.0291(11) 0.0321(12) -0.0031(9) 0.0032(9) 0.0035(8)
C20 0.0335(11) 0.0303(11) 0.0286(11) -0.0021(9) 0.0061(9) 0.0032(9)
F1 0.0457(8) 0.0338(7) 0.0334(7) -0.0008(6) 0.0115(6) -0.0027(6)
F2 0.0474(8) 0.0502(9) 0.0277(7) -0.0064(6) 0.0095(6) 0.0023(6)
F3 0.0472(8) 0.0383(8) 0.0432(8) -0.0188(6) 0.0038(6) 0.0007(6)
F4 0.0534(9) 0.0254(7) 0.0516(9) -0.0030(6) 0.0064(7) -0.0044(6)
F5 0.0516(9) 0.0353(8) 0.0340(7) 0.0029(6) 0.0092(6) -0.0017(6)
N1 0.0357(10) 0.0258(9) 0.0284(9) -0.0039(7) 0.0075(8) 0.0013(7)
O1 0.0474(10) 0.0308(8) 0.0283(8) -0.0040(6) 0.0112(7) -0.0033(7)
O2 0.1155(19) 0.0376(11) 0.0408(11) -0.0146(8) 0.0346(12) -0.0305(11)
O3 0.130(2) 0.0417(11) 0.0525(13) -0.0176(9) 0.0506(14) -0.0240(12)

loop_
_atom_type_symbol
_atom_type_description
_atom_type_scat_dispersion_real
_atom_type_scat_dispersion_imag
_atom_type_scat_source
C C 0.0033 0.0016 'International Tables Vol C Tables 4.2.6.8 and 6.1.1.4'
H H 0 0 'International Tables Vol C Tables 4.2.6.8 and 6.1.1.4'
F F 0.0171 0.0103 'International Tables Vol C Tables 4.2.6.8 and 6.1.1.4'
N N 0.0061 0.0033 'International Tables Vol C Tables 4.2.6.8 and 6.1.1.4'
O O 0.0106 0.006 'International Tables Vol C Tables 4.2.6.8 and 6.1.1.4'

loop_
_geom_angle_atom_site_label_1
_geom_angle_atom_site_label_2
_geom_angle_atom_site_label_3
_geom_angle
_geom_angle_site_symmetry_1
_geom_angle_site_symmetry_3
_geom_angle_publ_flag
N1 C1 C2 118.7(2) . . ?
N1 C1 C6 119.8(2) . . ?
C2 C1 C6 121.5(2) . . ?
C3 C2 C1 119.4(2) . . ?
C2 C3 C4 120.1(2) . . ?
C5 C4 C3 120.1(2) . . ?
C4 C5 C6 121.3(2) . . ?
C1 C6 C5 117.6(2) . . ?
C1 C6 C7 118.3(2) . . ?
C5 C6 C7 124.1(2) . . ?
C8 C7 C12 117.2(2) . . ?
C8 C7 C6 123.1(2) . . ?
C12 C7 C6 119.70(19) . . ?
C9 C8 C7 121.1(2) . . ?
C8 C9 C10 120.8(2) . . ?
C11 C10 C9 119.5(2) . . ?
C10 C11 C12 120.0(2) . . ?
C11 C12 C7 121.3(2) . . ?
C11 C12 C13 118.8(2) . . ?
C7 C12 C13 119.9(2) . . ?
O1 C13 N1 120.73(19) . . ?
O1 C13 C12 122.6(2) . . ?
N1 C13 C12 116.62(19) . . ?
F1 C14 C15 116.0(2) . . ?
F1 C14 C19 122.2(2) . . ?
C15 C14 C19 121.8(2) . . ?
F2 C15 C16 119.8(2) . . ?
F2 C15 C14 120.4(2) . . ?
C16 C15 C14 119.8(2) . . ?
F3 C16 C15 119.9(2) . . ?
F3 C16 C17 120.0(2) . . ?
C15 C16 C17 120.1(2) . . ?
F4 C17 C16 119.7(2) . . ?
F4 C17 C18 120.5(2) . . ?
C16 C17 C18 119.8(2) . . ?
F5 C18 C17 116.8(2) . . ?
F5 C18 C19 121.4(2) . . ?
C17 C18 C19 121.8(2) . . ?
C14 C19 C18 116.7(2) . . ?
C14 C19 C20 123.3(2) . . ?
C18 C19 C20 120.0(2) . . ?
O3 C20 O2 124.5(2) . . ?
O3 C20 C19 121.1(2) . . ?
O2 C20 C19 114.3(2) . . ?
C13 N1 C1 125.51(19) . . ?

loop_
_geom_bond_atom_site_label_1
_geom_bond_atom_site_label_2
_geom_bond_distance
_geom_bond_site_symmetry_2
_geom_bond_publ_flag
C1 N1 1.390(3) . ?
C1 C2 1.398(3) . ?
C1 C6 1.401(3) . ?
C2 C3 1.382(4) . ?
C3 C4 1.396(4) . ?
C4 C5 1.381(3) . ?
C5 C6 1.403(3) . ?
C6 C7 1.461(3) . ?
C7 C8 1.408(3) . ?
C7 C12 1.415(3) . ?
C8 C9 1.378(3) . ?
C9 C10 1.399(3) . ?
C10 C11 1.381(3) . ?
C11 C12 1.396(3) . ?
C12 C13 1.474(3) . ?
C13 O1 1.248(3) . ?
C13 N1 1.353(3) . ?
C14 F1 1.340(3) . ?
C14 C15 1.385(3) . ?
C14 C19 1.395(3) . ?
C15 F2 1.340(3) . ?
C15 C16 1.379(4) . ?
C16 F3 1.340(3) . ?
C16 C17 1.379(4) . ?
C17 F4 1.335(3) . ?
C17 C18 1.380(3) . ?
C18 F5 1.327(3) . ?
C18 C19 1.403(3) . ?
C19 C20 1.503(3) . ?
C20 O3 1.195(3) . ?
C20 O2 1.273(3) . ?

loop_
_geom_torsion_atom_site_label_1
_geom_torsion_atom_site_label_2
_geom_torsion_atom_site_label_3
_geom_torsion_atom_site_label_4
_geom_torsion
_geom_torsion_site_symmetry_1
_geom_torsion_site_symmetry_2
_geom_torsion_site_symmetry_3
_geom_torsion_site_symmetry_4
_geom_torsion_publ_flag
N1 C1 C2 C3 178.5(2) . . . . ?
C6 C1 C2 C3 -1.6(3) . . . . ?
C1 C2 C3 C4 0.3(4) . . . . ?
C2 C3 C4 C5 0.9(4) . . . . ?
C3 C4 C5 C6 -0.8(4) . . . . ?
N1 C1 C6 C5 -178.49(19) . . . . ?
C2 C1 C6 C5 1.6(3) . . . . ?
N1 C1 C6 C7 2.1(3) . . . . ?
C2 C1 C6 C7 -177.88(19) . . . . ?
C4 C5 C6 C1 -0.4(3) . . . . ?
C4 C5 C6 C7 179.0(2) . . . . ?
C1 C6 C7 C8 178.12(19) . . . . ?
C5 C6 C7 C8 -1.3(3) . . . . ?
C1 C6 C7 C12 -2.4(3) . . . . ?
C5 C6 C7 C12 178.2(2) . . . . ?
C12 C7 C8 C9 -0.3(3) . . . . ?
C6 C7 C8 C9 179.19(19) . . . . ?
C7 C8 C9 C10 0.5(3) . . . . ?
C8 C9 C10 C11 0.0(4) . . . . ?
C9 C10 C11 C12 -0.6(3) . . . . ?
C10 C11 C12 C7 0.7(3) . . . . ?
C10 C11 C12 C13 -179.0(2) . . . . ?
C8 C7 C12 C11 -0.3(3) . . . . ?
C6 C7 C12 C11 -179.81(19) . . . . ?
C8 C7 C12 C13 179.48(18) . . . . ?
C6 C7 C12 C13 -0.1(3) . . . . ?
C11 C12 C13 O1 3.3(3) . . . . ?
C7 C12 C13 O1 -176.4(2) . . . . ?
C11 C12 C13 N1 -177.47(19) . . . . ?
C7 C12 C13 N1 2.8(3) . . . . ?
F1 C14 C15 F2 0.6(3) . . . . ?
C19 C14 C15 F2 179.70(19) . . . . ?
F1 C14 C15 C16 179.83(19) . . . . ?
C19 C14 C15 C16 -1.1(4) . . . . ?
F2 C15 C16 F3 -1.7(3) . . . . ?
C14 C15 C16 F3 179.11(19) . . . . ?
F2 C15 C16 C17 179.43(19) . . . . ?
C14 C15 C16 C17 0.2(4) . . . . ?
F3 C16 C17 F4 1.5(3) . . . . ?
C15 C16 C17 F4 -179.59(19) . . . . ?
F3 C16 C17 C18 -178.36(19) . . . . ?
C15 C16 C17 C18 0.6(4) . . . . ?
F4 C17 C18 F5 -0.3(3) . . . . ?
C16 C17 C18 F5 179.55(19) . . . . ?
F4 C17 C18 C19 179.68(19) . . . . ?
C16 C17 C18 C19 -0.5(4) . . . . ?
F1 C14 C19 C18 -179.82(18) . . . . ?
C15 C14 C19 C18 1.1(3) . . . . ?
F1 C14 C19 C20 1.5(3) . . . . ?
C15 C14 C19 C20 -177.5(2) . . . . ?
F5 C18 C19 C14 179.62(19) . . . . ?
C17 C18 C19 C14 -0.4(3) . . . . ?
F5 C18 C19 C20 -1.7(3) . . . . ?
C17 C18 C19 C20 178.3(2) . . . . ?
C14 C19 C20 O3 166.2(3) . . . . ?
C18 C19 C20 O3 -12.4(4) . . . . ?
C14 C19 C20 O2 -12.4(3) . . . . ?
C18 C19 C20 O2 169.0(2) . . . . ?
O1 C13 N1 C1 175.9(2) . . . . ?
C12 C13 N1 C1 -3.3(3) . . . . ?
C2 C1 N1 C13 -179.2(2) . . . . ?
C6 C1 N1 C13 0.9(3) . . . . ?
